data_2233009
loop_
_publ_author_name
'Han, Li-Jun'
'Yang, Shu-Ping'
'Fu, Lin-Lin'
'Gao, Hai-Lei'

_publ_section_title
;
 Hexaaquacobalt(II) bis(5-acetyl-2-hydroxybenzoate) dihydrate
;
_journal_coeditor_code XU5375
_journal_issue 12
_journal_name_full 'Acta Crystallographica Section E'
_journal_page_first m1733
_journal_paper_doi 10.1107/S1600536811046678
_journal_volume 67
_journal_year 2011
_chemical_formula_iupac '[Co (H2 O)6] (C9 H7 O4)2, 2H2 O'
_chemical_formula_moiety 'Co H12 O6 2+, 2(C9 H7 O4 -), 2(H2 O)'
_chemical_formula_sum 'C18 H30 Co O16'
_chemical_formula_weight 561.35
_chemical_name_systematic
;
Hexaaquacobalt(II) bis(5-acetyl-2-hydroxybenzoate) dihydrate
;
_space_group_IT_number 73
_symmetry_cell_setting orthorhombic
_symmetry_space_group_name_Hall '-I 2b 2c'
_symmetry_space_group_name_H-M 'I b c a'
_atom_sites_solution_hydrogens geom
_atom_sites_solution_primary direct
_atom_sites_solution_secondary difmap
_audit_creation_method SHELXL-97
_cell_angle_alpha 90.00
_cell_angle_beta 90.00
_cell_angle_gamma 90.00
_cell_formula_units_Z 8
_cell_length_a 10.6238(10)
_cell_length_b 13.6271(12)
_cell_length_c 33.318(3)
_cell_measurement_reflns_used 7064
_cell_measurement_temperature 298(2)
_cell_measurement_theta_max 28.35
_cell_measurement_theta_min 2.45
_cell_volume 4823.5(8)
_computing_cell_refinement 'SAINT (Bruker, 2008)'
_computing_data_collection 'APEX2 (Bruker, 2008)'
_computing_data_reduction 'SAINT (Bruker, 2008)'
_computing_molecular_graphics 'DIAMOND (Brandenburg & Berndt, 1999)'
_computing_publication_material 'SHELXL97 (Sheldrick, 2008)'
_computing_structure_refinement 'SHELXL97 (Sheldrick, 2008)'
_computing_structure_solution 'SHELXS97 (Sheldrick, 2008)'
_diffrn_ambient_temperature 298(2)
_diffrn_measured_fraction_theta_full 0.995
_diffrn_measured_fraction_theta_max 0.995
_diffrn_measurement_device_type 'Bruker APEXII CCD area-detector'
_diffrn_measurement_method '\f and \w'
_diffrn_radiation_monochromator graphite
_diffrn_radiation_source 'fine-focus sealed tube'
_diffrn_radiation_type MoK\a
_diffrn_radiation_wavelength 0.71073
_diffrn_reflns_av_R_equivalents 0.0248
_diffrn_reflns_av_sigmaI/netI 0.0191
_diffrn_reflns_limit_h_max 10
_diffrn_reflns_limit_h_min -14
_diffrn_reflns_limit_k_max 18
_diffrn_reflns_limit_k_min -18
_diffrn_reflns_limit_l_max 44
_diffrn_reflns_limit_l_min -44
_diffrn_reflns_number 19647
_diffrn_reflns_theta_full 28.46
_diffrn_reflns_theta_max 28.46
_diffrn_reflns_theta_min 2.45
_exptl_absorpt_coefficient_mu 0.789
_exptl_absorpt_correction_T_max 0.7978
_exptl_absorpt_correction_T_min 0.7432
_exptl_absorpt_correction_type multi-scan
_exptl_absorpt_process_details '(SADABS; Bruker, 2008)'
_exptl_crystal_colour red
_exptl_crystal_density_diffrn 1.546
_exptl_crystal_density_method 'not measured'
_exptl_crystal_description block
_exptl_crystal_F_000 2344
_exptl_crystal_size_max 0.40
_exptl_crystal_size_mid 0.30
_exptl_crystal_size_min 0.30
_refine_diff_density_max 0.497
_refine_diff_density_min -0.375
_refine_ls_extinction_method none
_refine_ls_goodness_of_fit_ref 1.030
_refine_ls_hydrogen_treatment mixed
_refine_ls_matrix_type full
_refine_ls_number_parameters 184
_refine_ls_number_reflns 3036
_refine_ls_number_restraints 12
_refine_ls_restrained_S_all 1.028
_refine_ls_R_factor_all 0.0475
_refine_ls_R_factor_gt 0.0383
_refine_ls_shift/su_max 0.001
_refine_ls_shift/su_mean 0.000
_refine_ls_structure_factor_coef Fsqd
_refine_ls_weighting_details 'calc w=1/[\s^2^(Fo^2^)+(0.0555P)^2^+4.7025P] where P=(Fo^2^+2Fc^2^)/3'
_refine_ls_weighting_scheme calc
_refine_ls_wR_factor_gt 0.1039
_refine_ls_wR_factor_ref 0.1098
_reflns_number_gt 2508
_reflns_number_total 3036
_reflns_threshold_expression I>2sigma(I)
_cod_data_source_file xu5375.cif
_cod_data_source_block I
_cod_database_code 2233009
_cod_database_fobs_code 2233009

loop_
_symmetry_equiv_pos_as_xyz
'x, y, z'
'-x, -y+1/2, z'
'x, -y, -z+1/2'
'-x, y+1/2, -z+1/2'
'x+1/2, y+1/2, z+1/2'
'-x+1/2, -y+1, z+1/2'
'x+1/2, -y+1/2, -z+1'
'-x+1/2, y+1, -z+1'
'-x, -y, -z'
'x, y-1/2, -z'
'-x, y, z-1/2'
'x, -y-1/2, z-1/2'
'-x+1/2, -y+1/2, -z+1/2'
'x+1/2, y, -z+1/2'
'-x+1/2, y+1/2, z'
'x+1/2, -y, z'

loop_
_atom_site_type_symbol
_atom_site_label
_atom_site_fract_x
_atom_site_fract_y
_atom_site_fract_z
_atom_site_U_iso_or_equiv
_atom_site_adp_type
_atom_site_calc_flag
_atom_site_refinement_flags
_atom_site_occupancy
_atom_site_symmetry_multiplicity
Co Co1 0.5000 0.2500 0.466722(9) 0.04068(13) Uani d S 1 2
O O1 0.51255(17) 0.35551(13) 0.51203(5) 0.0568(4) Uani d D 1 1
O O2 0.69453(14) 0.22453(12) 0.46340(4) 0.0470(4) Uani d D 1 1
O O3 0.52582(14) 0.36122(13) 0.42432(4) 0.0517(4) Uani d D 1 1
H H1A 0.555(2) 0.351(2) 0.5330(5) 0.078 Uiso d D 1 1
H H1B 0.4513(18) 0.3927(19) 0.5155(7) 0.078 Uiso d D 1 1
H H2A 0.736(2) 0.2629(15) 0.4486(7) 0.078 Uiso d D 1 1
H H2B 0.733(2) 0.1720(12) 0.4664(8) 0.078 Uiso d D 1 1
H H3A 0.5802(17) 0.358(2) 0.4063(6) 0.078 Uiso d D 1 1
H H3B 0.4574(13) 0.380(2) 0.4151(7) 0.078 Uiso d D 1 1
O O4 0.84476(13) 0.33748(13) 0.41891(4) 0.0533(4) Uani d . 1 1
O O5 0.70791(12) 0.34819(12) 0.36892(4) 0.0487(4) Uani d . 1 1
O O6 1.29926(13) 0.40867(11) 0.38932(4) 0.0477(3) Uani d . 1 1
O O7 0.77990(15) 0.36935(14) 0.29743(4) 0.0608(4) Uani d . 1 1
H H7 0.7300 0.3635 0.3161 0.091 Uiso calc R 1 1
C C1 0.81924(17) 0.35113(14) 0.38283(5) 0.0376(4) Uani d . 1 1
C C2 0.92337(16) 0.36890(12) 0.35340(5) 0.0333(3) Uani d . 1 1
C C3 1.04694(17) 0.37693(13) 0.36600(5) 0.0335(3) Uani d . 1 1
H H3 1.0643 0.3756 0.3934 0.040 Uiso calc R 1 1
C C4 1.14660(18) 0.38701(13) 0.33896(5) 0.0362(4) Uani d . 1 1
C C5 1.1187(2) 0.38921(17) 0.29793(6) 0.0482(5) Uani d . 1 1
H H5 1.1836 0.3943 0.2793 0.058 Uiso calc R 1 1
C C6 0.9973(2) 0.3840(2) 0.28495(5) 0.0557(6) Uani d . 1 1
H H6 0.9804 0.3872 0.2576 0.067 Uiso calc R 1 1
C C7 0.89775(19) 0.37410(15) 0.31202(5) 0.0424(4) Uani d . 1 1
C C8 1.27713(17) 0.39131(13) 0.35418(6) 0.0387(4) Uani d . 1 1
C C9 1.3838(2) 0.37177(18) 0.32548(7) 0.0552(5) Uani d . 1 1
H H9A 1.3879 0.4236 0.3060 0.083 Uiso calc R 1 1
H H9B 1.3700 0.3103 0.3121 0.083 Uiso calc R 1 1
H H9C 1.4617 0.3690 0.3401 0.083 Uiso calc R 1 1
O O8 0.3217(2) 0.47763(16) 0.53449(6) 0.0864(7) Uani d D 1 1
H H8A 0.290(4) 0.465(2) 0.5567(6) 0.130 Uiso d D 1 1
H H8B 0.351(4) 0.5344(15) 0.5342(10) 0.130 Uiso d D 1 1

loop_
_atom_site_aniso_label
_atom_site_aniso_U_11
_atom_site_aniso_U_22
_atom_site_aniso_U_33
_atom_site_aniso_U_12
_atom_site_aniso_U_13
_atom_site_aniso_U_23
Co1 0.0320(2) 0.0640(3) 0.02606(18) -0.01256(16) 0.000 0.000
O1 0.0641(11) 0.0646(10) 0.0417(8) 0.0001(8) -0.0173(7) -0.0097(7)
O2 0.0382(7) 0.0689(10) 0.0339(7) -0.0131(7) -0.0052(5) 0.0096(6)
O3 0.0347(7) 0.0834(11) 0.0371(7) -0.0033(7) 0.0018(5) 0.0135(7)
O4 0.0369(7) 0.0905(11) 0.0325(7) -0.0114(7) 0.0012(5) 0.0148(7)
O5 0.0309(7) 0.0726(10) 0.0424(7) -0.0018(6) -0.0021(5) 0.0050(6)
O6 0.0362(7) 0.0680(9) 0.0390(7) 0.0004(6) 0.0033(5) 0.0039(6)
O7 0.0472(9) 0.0981(13) 0.0372(7) 0.0024(8) -0.0107(6) 0.0048(8)
C1 0.0331(9) 0.0456(10) 0.0341(8) -0.0020(7) 0.0016(7) 0.0042(7)
C2 0.0353(9) 0.0362(8) 0.0286(8) 0.0016(7) 0.0010(7) 0.0026(6)
C3 0.0361(9) 0.0383(8) 0.0261(7) 0.0004(7) 0.0029(6) 0.0028(6)
C4 0.0377(9) 0.0390(9) 0.0319(8) 0.0014(7) 0.0059(7) 0.0038(7)
C5 0.0494(12) 0.0654(13) 0.0299(8) 0.0022(10) 0.0098(8) 0.0049(8)
C6 0.0606(14) 0.0819(16) 0.0247(8) 0.0037(11) -0.0001(8) 0.0047(9)
C7 0.0430(10) 0.0520(10) 0.0321(9) 0.0043(8) -0.0046(7) 0.0031(8)
C8 0.0372(10) 0.0397(9) 0.0391(9) -0.0002(7) 0.0101(7) 0.0073(7)
C9 0.0421(11) 0.0695(14) 0.0542(12) -0.0008(10) 0.0184(9) -0.0014(10)
O8 0.0901(16) 0.0714(13) 0.0976(16) 0.0081(11) 0.0233(12) 0.0315(11)

loop_
_atom_type_symbol
_atom_type_description
_atom_type_scat_dispersion_real
_atom_type_scat_dispersion_imag
_atom_type_scat_source
C C 0.0033 0.0016 'International Tables Vol C Tables 4.2.6.8 and 6.1.1.4'
H H 0.0000 0.0000 'International Tables Vol C Tables 4.2.6.8 and 6.1.1.4'
Co Co 0.3494 0.9721 'International Tables Vol C Tables 4.2.6.8 and 6.1.1.4'
O O 0.0106 0.0060 'International Tables Vol C Tables 4.2.6.8 and 6.1.1.4'

loop_
_geom_angle_atom_site_label_1
_geom_angle_atom_site_label_2
_geom_angle_atom_site_label_3
_geom_angle_site_symmetry_1
_geom_angle_site_symmetry_3
_geom_angle
O1 Co1 O1 . 2_655 87.46(10)
O1 Co1 O3 . 2_655 174.85(6)
O1 Co1 O3 2_655 2_655 88.91(7)
O1 Co1 O3 . . 88.91(7)
O1 Co1 O3 2_655 . 174.85(6)
O3 Co1 O3 2_655 . 94.94(9)
O1 Co1 O2 . . 95.11(6)
O1 Co1 O2 2_655 . 89.26(6)
O3 Co1 O2 2_655 . 88.49(6)
O3 Co1 O2 . . 87.42(6)
O1 Co1 O2 . 2_655 89.26(6)
O1 Co1 O2 2_655 2_655 95.11(6)
O3 Co1 O2 2_655 2_655 87.42(6)
O3 Co1 O2 . 2_655 88.49(6)
O2 Co1 O2 . 2_655 173.95(7)
Co1 O1 H1A . . 125.8(18)
Co1 O1 H1B . . 118.0(18)
H1A O1 H1B . . 110.7(16)
Co1 O2 H2A . . 116.2(18)
Co1 O2 H2B . . 129(2)
H2A O2 H2B . . 110.4(16)
Co1 O3 H3A . . 122.3(19)
Co1 O3 H3B . . 111.3(19)
H3A O3 H3B . . 110.9(16)
C7 O7 H7 . . 109.5
O4 C1 O5 . . 123.33(17)
O4 C1 C2 . . 119.66(16)
O5 C1 C2 . . 116.97(15)
C3 C2 C7 . . 118.51(16)
C3 C2 C1 . . 121.00(15)
C7 C2 C1 . . 120.45(16)
C2 C3 C4 . . 122.11(16)
C2 C3 H3 . . 118.9
C4 C3 H3 . . 118.9
C3 C4 C5 . . 118.12(18)
C3 C4 C8 . . 119.59(15)
C5 C4 C8 . . 122.24(16)
C6 C5 C4 . . 120.67(18)
C6 C5 H5 . . 119.7
C4 C5 H5 . . 119.7
C5 C6 C7 . . 121.13(17)
C5 C6 H6 . . 119.4
C7 C6 H6 . . 119.4
O7 C7 C6 . . 118.45(17)
O7 C7 C2 . . 122.13(18)
C6 C7 C2 . . 119.42(18)
O6 C8 C4 . . 121.26(16)
O6 C8 C9 . . 119.95(18)
C4 C8 C9 . . 118.77(17)
C8 C9 H9A . . 109.5
C8 C9 H9B . . 109.5
H9A C9 H9B . . 109.5
C8 C9 H9C . . 109.5
H9A C9 H9C . . 109.5
H9B C9 H9C . . 109.5
H8A O8 H8B . . 111.0(17)

loop_
_geom_bond_atom_site_label_1
_geom_bond_atom_site_label_2
_geom_bond_site_symmetry_2
_geom_bond_distance
_geom_bond_publ_flag
Co1 O1 . 2.0888(15) y
Co1 O1 2_655 2.0888(15) ?
Co1 O2 . 2.0985(16) y
Co1 O2 2_655 2.0985(16) ?
Co1 O3 2_655 2.0900(15) ?
Co1 O3 . 2.0900(15) y
O1 H1A . 0.840(10) ?
O1 H1B . 0.830(10) ?
O2 H2A . 0.840(10) ?
O2 H2B . 0.830(10) ?
O3 H3A . 0.840(10) ?
O3 H3B . 0.830(10) ?
O4 C1 . 1.246(2) ?
O5 C1 . 1.271(2) ?
O6 C8 . 1.217(2) ?
O7 C7 . 1.345(2) ?
O7 H7 . 0.8200 ?
C1 C2 . 1.498(2) ?
C2 C3 . 1.383(3) ?
C2 C7 . 1.407(2) ?
C3 C4 . 1.397(2) ?
C3 H3 . 0.9300 ?
C4 C5 . 1.399(3) ?
C4 C8 . 1.478(3) ?
C5 C6 . 1.362(3) ?
C5 H5 . 0.9300 ?
C6 C7 . 1.396(3) ?
C6 H6 . 0.9300 ?
C8 C9 . 1.507(3) ?
C9 H9A . 0.9600 ?
C9 H9B . 0.9600 ?
C9 H9C . 0.9600 ?
O8 H8A . 0.830(10) ?
O8 H8B . 0.835(10) ?

loop_
_geom_hbond_atom_site_label_D
_geom_hbond_atom_site_label_H
_geom_hbond_atom_site_label_A
_geom_hbond_site_symmetry_A
_geom_hbond_distance_DH
_geom_hbond_distance_HA
_geom_hbond_distance_DA
_geom_hbond_angle_DHA
O1 H1A O4 8_645 0.840(10) 1.930(10) 2.766(2) 179(3)
O1 H1B O8 . 0.830(10) 1.910(10) 2.728(3) 168(2)
O2 H2A O4 . 0.840(10) 1.830(10) 2.667(2) 172(3)
O2 H2B O8 7 0.830(10) 2.250(10) 3.069(3) 171(3)
O3 H3A O5 . 0.840(10) 1.850(10) 2.680(2) 176(2)
O3 H3B O6 1_455 0.830(10) 1.930(10) 2.752(2) 172(3)
O7 H7 O5 . 0.82 1.79 2.518(2) 147.2
O8 H8A O6 8_645 0.830(10) 2.170(10) 2.996(2) 171(3)
O8 H8B O1 9_666 0.840(10) 2.59(2) 3.267(3) 139(3)
O8 H8B O3 9_666 0.840(10) 2.37(3) 3.054(3) 139(3)

loop_
_geom_torsion_atom_site_label_1
_geom_torsion_atom_site_label_2
_geom_torsion_atom_site_label_3
_geom_torsion_atom_site_label_4
_geom_torsion
O4 C1 C2 C3 -4.4(3)
O5 C1 C2 C3 177.55(17)
O4 C1 C2 C7 173.23(18)
O5 C1 C2 C7 -4.9(3)
C7 C2 C3 C4 -1.9(3)
C1 C2 C3 C4 175.68(17)
C2 C3 C4 C5 0.2(3)
C2 C3 C4 C8 -177.58(16)
C3 C4 C5 C6 1.6(3)
C8 C4 C5 C6 179.3(2)
C4 C5 C6 C7 -1.5(4)
C5 C6 C7 O7 -180.0(2)
C5 C6 C7 C2 -0.3(4)
C3 C2 C7 O7 -178.33(18)
C1 C2 C7 O7 4.0(3)
C3 C2 C7 C6 2.0(3)
C1 C2 C7 C6 -175.7(2)
C3 C4 C8 O6 -16.9(3)
C5 C4 C8 O6 165.37(19)
C3 C4 C8 C9 161.89(18)
C5 C4 C8 C9 -15.8(3)
